data_7126601
loop_
_publ_author_name
'Payne, Jack'
'McKeown, Paul'
'Kociok-K\"ohn, Gabriele'
'Jones, Matthew D.'

_publ_section_title
;
 Novel hybrid aluminium(iii)-catalen complexes as highly active catalysts
 for lactide polymerisation: towards industrial relevance.
;
_journal_issue 52
_journal_name_full 'Chemical communications (Cambridge, England)'
_journal_page_first 7163
_journal_page_last 7166
_journal_paper_doi 10.1039/d0cc02733b
_journal_volume 56
_journal_year 2020
_chemical_formula_moiety 'C76 H106 Al2 N4 O6, 1.75(C7 H8)'
_chemical_formula_sum 'C88.25 H120 Al2 N4 O6'
_chemical_formula_weight 1386.84
_space_group_crystal_system triclinic
_space_group_IT_number 2
_space_group_name_Hall '-P 1'
_space_group_name_H-M_alt 'P -1'
_atom_sites_solution_hydrogens mixed
_audit_creation_method SHELXL-2018/3
_audit_update_record
;
2020-04-14 deposited with the CCDC.	2020-05-22 downloaded from the CCDC.
;
_cell_angle_alpha 111.216(7)
_cell_angle_beta 103.321(6)
_cell_angle_gamma 97.899(6)
_cell_formula_units_Z 1
_cell_length_a 10.1019(6)
_cell_length_b 14.8501(12)
_cell_length_c 15.5646(11)
_cell_measurement_reflns_used 1786
_cell_measurement_temperature 150(2)
_cell_measurement_theta_max 67.9400
_cell_measurement_theta_min 3.2810
_cell_volume 2054.4(3)
_computing_cell_refinement 'CrysAlisPro 1.171.40.57a (Rigaku OD, 2019)'
_computing_data_collection 'CrysAlisPro 1.171.40.57a (Rigaku OD, 2019)'
_computing_data_reduction 'CrysAlisPro 1.171.40.57a (Rigaku OD, 2019)'
_computing_molecular_graphics 'ORTEP3 for Windows - Farrugia, L. J. J. Appl. Crystallogr. 1997, 30, 565'
_computing_publication_material
;
 'WinGX publication routines, Farrugia, 
 L. J., J. Appl. Crystallogr., 1999, 32, 837-838
;
_computing_structure_refinement
;
 SHELXL-2018/3 (Sheldrick, 2018)
 Sheldrick GM (2008) Acta Crystallogr A64:112--122 and 
 C. B. H\"ubschle, G. M. Sheldrick and B. Dittrich
 ShelXle: a Qt graphical user interface for SHELXL
 J. Appl. Cryst., 44, (2011) 1281-1284.
;
_computing_structure_solution
; 
 SHELXT
 Sheldrick, G. M. (2008). Acta Cryst. A64, 112-122.
;
_diffrn_ambient_environment N~2~
_diffrn_ambient_temperature 150.01(10)
_diffrn_detector 'CCD plate'
_diffrn_detector_area_resol_mean 8.1150
_diffrn_detector_type EosS2
_diffrn_measured_fraction_theta_full 0.000
_diffrn_measured_fraction_theta_max 0.978
_diffrn_measurement_device 'four-circle diffractometer'
_diffrn_measurement_device_type 'SuperNova, Dual, Cu at home/near, EosS2'
_diffrn_measurement_method '\w scans'
_diffrn_radiation_monochromator mirror
_diffrn_radiation_probe x-ray
_diffrn_radiation_type 'Cu K\a'
_diffrn_radiation_wavelength 1.54184
_diffrn_reflns_av_R_equivalents 0.0672
_diffrn_reflns_av_unetI/netI 0.1111
_diffrn_reflns_Laue_measured_fraction_full 0.000
_diffrn_reflns_Laue_measured_fraction_max 0.978
_diffrn_reflns_limit_h_max 9
_diffrn_reflns_limit_h_min -12
_diffrn_reflns_limit_k_max 17
_diffrn_reflns_limit_k_min -17
_diffrn_reflns_limit_l_max 18
_diffrn_reflns_limit_l_min -12
_diffrn_reflns_number 13154
_diffrn_reflns_point_group_measured_fraction_full 0.000
_diffrn_reflns_point_group_measured_fraction_max 0.978
_diffrn_reflns_theta_full 1.000
_diffrn_reflns_theta_max 68.569
_diffrn_reflns_theta_min 3.196
_diffrn_source 'micro-focus sealed X-ray tube'
_diffrn_source_type 'SuperNova (Cu) X-ray Source'
_exptl_absorpt_coefficient_mu 0.729
_exptl_absorpt_correction_T_max 1.00000
_exptl_absorpt_correction_T_min 0.89475
_exptl_absorpt_correction_type multi-scan
_exptl_absorpt_process_details
;
CrysAlisPro 1.171.40.43a (Rigaku Oxford Diffraction, 2019)
Empirical absorption correction using spherical harmonics,
 implemented in SCALE3 ABSPACK scaling algorithm.
;
_exptl_crystal_colour colourless
_exptl_crystal_density_diffrn 1.121
_exptl_crystal_description irregular
_exptl_crystal_F_000 752
_exptl_crystal_size_max 0.080
_exptl_crystal_size_mid 0.080
_exptl_crystal_size_min 0.020
_refine_diff_density_max 0.327
_refine_diff_density_min -0.342
_refine_diff_density_rms 0.054
_refine_ls_extinction_method none
_refine_ls_goodness_of_fit_ref 0.999
_refine_ls_hydrogen_treatment mixed
_refine_ls_matrix_type full
_refine_ls_number_parameters 600
_refine_ls_number_reflns 7395
_refine_ls_number_restraints 123
_refine_ls_restrained_S_all 0.997
_refine_ls_R_factor_all 0.1144
_refine_ls_R_factor_gt 0.0669
_refine_ls_shift/su_max 0.000
_refine_ls_shift/su_mean 0.000
_refine_ls_structure_factor_coef Fsqd
_refine_ls_weighting_details 'w=1/[\s^2^(Fo^2^)+(0.0611P)^2^] where P=(Fo^2^+2Fc^2^)/3'
_refine_ls_weighting_scheme calc
_refine_ls_wR_factor_gt 0.1486
_refine_ls_wR_factor_ref 0.1784
_reflns_Friedel_coverage 0.000
_reflns_number_gt 4567
_reflns_number_total 7395
_reflns_threshold_expression 'I > 2\s(I)'
_cod_data_source_file d0cc02733b2.cif
_cod_data_source_block Al1OBn2
_cod_depositor_comments 'Adding full bibliography for 7126600--7126604.cif.'
_cod_database_code 7126601
_shelx_shelxl_version_number 2018/3
_shelx_space_group_comment
;
The symmetry employed for this shelxl refinement is uniquely defined
by the following loop, which should always be used as a source of
symmetry information in preference to the above space-group names.
They are only intended as comments.
;
_shelx_estimated_absorpt_t_min 0.944
_shelx_estimated_absorpt_t_max 0.986
_oxdiff_exptl_absorpt_empirical_full_min 0.868
_oxdiff_exptl_absorpt_empirical_full_max 1.301
_oxdiff_exptl_absorpt_empirical_details
;
Empirical correction (ABSPACK) includes:
- Absorption correction using spherical harmonics
- Frame scaling
- Detector area scaling
;

loop_
_space_group_symop_operation_xyz
'x, y, z'
'-x, -y, -z'

loop_
_atom_site_label
_atom_site_type_symbol
_atom_site_fract_x
_atom_site_fract_y
_atom_site_fract_z
_atom_site_U_iso_or_equiv
_atom_site_adp_type
_atom_site_occupancy
_atom_site_site_symmetry_order
_atom_site_calc_flag
_atom_site_refinement_flags_posn
_atom_site_refinement_flags_adp
_atom_site_refinement_flags_occupancy
_atom_site_disorder_assembly
_atom_site_disorder_group
Al1 Al 0.55236(9) 0.10096(7) 0.57829(6) 0.0303(2) Uani 1 1 d . . . . .
O1 O 0.4701(2) 0.19713(16) 0.64049(15) 0.0345(5) Uani 1 1 d . . . . .
N1 N 0.5204(3) 0.0452(2) 0.68160(18) 0.0319(5) Uani 1 1 d D . . . .
H1 H 0.452(4) -0.005(3) 0.645(3) 0.067(14) Uiso 1 1 d D . . . .
C1 C 0.4527(3) 0.2008(2) 0.7237(2) 0.0316(6) Uani 1 1 d . . . . .
O2 O 0.6131(2) 0.17119(17) 0.51338(15) 0.0361(5) Uani 1 1 d . . . . .
N2 N 0.7368(3) 0.1639(2) 0.68617(18) 0.0348(6) Uani 1 1 d . . . . .
C2 C 0.4125(3) 0.2801(2) 0.7866(2) 0.0365(7) Uani 1 1 d . . . . .
O3 O 0.3838(2) 0.01235(16) 0.48585(14) 0.0319(5) Uani 1 1 d . . . . .
C3 C 0.3970(3) 0.2740(3) 0.8714(2) 0.0395(7) Uani 1 1 d . . . . .
H3 H 0.370792 0.327375 0.914539 0.047 Uiso 1 1 calc R U . . .
C4 C 0.4173(3) 0.1950(3) 0.8970(2) 0.0403(7) Uani 1 1 d . . . . .
C5 C 0.4574(3) 0.1181(3) 0.8344(2) 0.0368(7) Uani 1 1 d . . . . .
H5 H 0.473632 0.063411 0.849664 0.044 Uiso 1 1 calc R U . . .
C6 C 0.4739(3) 0.1212(2) 0.7495(2) 0.0328(6) Uani 1 1 d . . . . .
C7 C 0.3848(4) 0.3678(3) 0.7613(2) 0.0437(8) Uani 1 1 d . . . . .
C8 C 0.5147(5) 0.4187(3) 0.7472(3) 0.0571(10) Uani 1 1 d . . . . .
H8A H 0.494641 0.473428 0.729343 0.086 Uiso 1 1 calc R U . . .
H8B H 0.540558 0.370318 0.695551 0.086 Uiso 1 1 calc R U . . .
H8C H 0.592384 0.445103 0.807454 0.086 Uiso 1 1 calc R U . . .
C9 C 0.2616(5) 0.3301(3) 0.6683(3) 0.0591(11) Uani 1 1 d . . . . .
H9A H 0.245766 0.385982 0.651170 0.089 Uiso 1 1 calc R U . . .
H9B H 0.176991 0.300424 0.678451 0.089 Uiso 1 1 calc R U . . .
H9C H 0.283379 0.279936 0.615671 0.089 Uiso 1 1 calc R U . . .
C10 C 0.3459(5) 0.4456(3) 0.8406(3) 0.0609(11) Uani 1 1 d . . . . .
H10A H 0.421057 0.469297 0.901869 0.091 Uiso 1 1 calc R U . . .
H10B H 0.258413 0.415751 0.847500 0.091 Uiso 1 1 calc R U . . .
H10C H 0.333269 0.501771 0.823248 0.091 Uiso 1 1 calc R U . . .
C11 C 0.4004(5) 0.1958(3) 0.9926(3) 0.0618(11) Uani 1 1 d . . . . .
C12 C 0.348(3) 0.090(2) 0.986(2) 0.088(7) Uani 0.376(11) 1 d . U P A 1
H12A H 0.337472 0.094643 1.048944 0.133 Uiso 0.376(11) 1 calc R U P A 1
H12B H 0.415799 0.050504 0.970332 0.133 Uiso 0.376(11) 1 calc R U P A 1
H12C H 0.256964 0.057564 0.936267 0.133 Uiso 0.376(11) 1 calc R U P A 1
C13 C 0.5709(14) 0.2261(15) 1.0663(8) 0.080(5) Uani 0.376(11) 1 d . U P A 1
H13A H 0.622307 0.288603 1.069056 0.120 Uiso 0.376(11) 1 calc R U P A 1
H13B H 0.616628 0.172839 1.039953 0.120 Uiso 0.376(11) 1 calc R U P A 1
H13C H 0.570418 0.234124 1.131497 0.120 Uiso 0.376(11) 1 calc R U P A 1
C14 C 0.3378(18) 0.2673(12) 1.0453(10) 0.076(5) Uani 0.376(11) 1 d . U P A 1
H14A H 0.391590 0.334291 1.060694 0.113 Uiso 0.376(11) 1 calc R U P A 1
H14B H 0.337111 0.260266 1.105447 0.113 Uiso 0.376(11) 1 calc R U P A 1
H14C H 0.241327 0.257132 1.006456 0.113 Uiso 0.376(11) 1 calc R U P A 1
C12A C 0.4131(13) 0.1037(11) 1.0036(10) 0.069(3) Uani 0.624(11) 1 d . U P A 2
H12D H 0.508381 0.095326 1.006563 0.103 Uiso 0.624(11) 1 calc R U P A 2
H12E H 0.345487 0.047227 0.948271 0.103 Uiso 0.624(11) 1 calc R U P A 2
H12F H 0.394045 0.106598 1.063388 0.103 Uiso 0.624(11) 1 calc R U P A 2
C13A C 0.4865(13) 0.2881(8) 1.0740(5) 0.099(4) Uani 0.624(11) 1 d . U P A 2
H13D H 0.467738 0.290088 1.133628 0.149 Uiso 0.624(11) 1 calc R U P A 2
H13E H 0.463387 0.345394 1.062193 0.149 Uiso 0.624(11) 1 calc R U P A 2
H13F H 0.585905 0.290517 1.080626 0.149 Uiso 0.624(11) 1 calc R U P A 2
C14A C 0.2350(11) 0.1984(8) 0.9826(7) 0.085(3) Uani 0.624(11) 1 d . U P A 2
H14D H 0.173849 0.136275 0.930656 0.127 Uiso 0.624(11) 1 calc R U P A 2
H14E H 0.215862 0.254844 0.967474 0.127 Uiso 0.624(11) 1 calc R U P A 2
H14F H 0.216929 0.205799 1.043727 0.127 Uiso 0.624(11) 1 calc R U P A 2
C15 C 0.6548(3) 0.0281(3) 0.7261(2) 0.0371(7) Uani 1 1 d . . . . .
H15A H 0.676450 -0.028680 0.678528 0.044 Uiso 1 1 calc R U . . .
H15B H 0.649326 0.012449 0.782033 0.044 Uiso 1 1 calc R U . . .
C16 C 0.7677(3) 0.1220(3) 0.7588(2) 0.0383(7) Uani 1 1 d . . . . .
H16A H 0.768901 0.170615 0.822605 0.046 Uiso 1 1 calc R U . . .
H16B H 0.860789 0.106509 0.765026 0.046 Uiso 1 1 calc R U . . .
C17 C 0.8132(3) 0.2494(3) 0.7046(2) 0.0383(7) Uani 1 1 d . . . . .
H17 H 0.890402 0.279022 0.762135 0.046 Uiso 1 1 calc R U . . .
C18 C 0.7906(3) 0.3036(3) 0.6443(2) 0.0384(7) Uani 1 1 d . . . . .
C19 C 0.8743(3) 0.4020(3) 0.6857(2) 0.0426(8) Uani 1 1 d . . . . .
H19 H 0.942847 0.425559 0.747148 0.051 Uiso 1 1 calc R U . . .
C20 C 0.8587(4) 0.4644(3) 0.6388(3) 0.0454(8) Uani 1 1 d . . . . .
C21 C 0.7599(4) 0.4238(3) 0.5475(3) 0.0443(8) Uani 1 1 d . . . . .
H21 H 0.748813 0.465560 0.513631 0.053 Uiso 1 1 calc R U . . .
C22 C 0.6764(4) 0.3275(3) 0.5022(2) 0.0408(7) Uani 1 1 d . . . . .
C23 C 0.6897(3) 0.2641(3) 0.5523(2) 0.0361(7) Uani 1 1 d . . . . .
C24 C 0.5714(4) 0.2902(3) 0.4006(3) 0.0498(9) Uani 1 1 d . . . . .
C25 C 0.5668(5) 0.3733(3) 0.3633(3) 0.0619(11) Uani 1 1 d . . . . .
H25A H 0.545375 0.430034 0.409790 0.093 Uiso 1 1 calc R U . . .
H25B H 0.494097 0.347925 0.300690 0.093 Uiso 1 1 calc R U . . .
H25C H 0.658086 0.394764 0.355873 0.093 Uiso 1 1 calc R U . . .
C26 C 0.4236(4) 0.2544(3) 0.4033(3) 0.0573(10) Uani 1 1 d . . . . .
H26A H 0.422944 0.202671 0.428460 0.086 Uiso 1 1 calc R U . . .
H26B H 0.357855 0.226939 0.337753 0.086 Uiso 1 1 calc R U . . .
H26C H 0.395447 0.310486 0.445331 0.086 Uiso 1 1 calc R U . . .
C27 C 0.6146(5) 0.2064(3) 0.3293(3) 0.0594(11) Uani 1 1 d . . . . .
H27A H 0.703704 0.233271 0.322168 0.089 Uiso 1 1 calc R U . . .
H27B H 0.542085 0.177440 0.266295 0.089 Uiso 1 1 calc R U . . .
H27C H 0.625803 0.154756 0.353744 0.089 Uiso 1 1 calc R U . . .
C28 C 0.9392(4) 0.5738(3) 0.6862(3) 0.0558(10) Uani 1 1 d . . . . .
C29 C 0.8521(6) 0.6339(4) 0.7414(6) 0.114(3) Uani 1 1 d . . . . .
H29A H 0.839352 0.611400 0.791553 0.171 Uiso 1 1 calc R U . . .
H29B H 0.760279 0.624252 0.696592 0.171 Uiso 1 1 calc R U . . .
H29C H 0.900578 0.704661 0.771612 0.171 Uiso 1 1 calc R U . . .
C30 C 1.0806(5) 0.5899(4) 0.7561(4) 0.0830(16) Uani 1 1 d . . . . .
H30A H 1.067440 0.572712 0.809197 0.125 Uiso 1 1 calc R U . . .
H30B H 1.131218 0.659958 0.782155 0.125 Uiso 1 1 calc R U . . .
H30C H 1.134815 0.547587 0.722287 0.125 Uiso 1 1 calc R U . . .
C31 C 0.9626(8) 0.6145(4) 0.6127(5) 0.106(2) Uani 1 1 d . . . . .
H31A H 1.018158 0.683602 0.646689 0.159 Uiso 1 1 calc R U . . .
H31B H 0.871751 0.611994 0.571221 0.159 Uiso 1 1 calc R U . . .
H31C H 1.012783 0.574088 0.572953 0.159 Uiso 1 1 calc R U . . .
C32 C 0.2531(3) 0.0031(3) 0.5070(2) 0.0369(7) Uani 1 1 d . . . . .
H32A H 0.264983 0.055886 0.571212 0.044 Uiso 1 1 calc R U . . .
H32B H 0.228266 -0.061986 0.510732 0.044 Uiso 1 1 calc R U . . .
C33 C 0.1343(3) 0.0105(2) 0.4337(2) 0.0338(7) Uani 1 1 d . . . . .
C34 C 0.1386(4) 0.0974(3) 0.4198(3) 0.0459(8) Uani 1 1 d . . . . .
H34 H 0.217547 0.152404 0.456272 0.055 Uiso 1 1 calc R U . . .
C35 C 0.0282(5) 0.1045(4) 0.3530(4) 0.0666(12) Uani 1 1 d . . . . .
H35 H 0.031200 0.164730 0.344212 0.080 Uiso 1 1 calc R U . . .
C36 C -0.0862(4) 0.0244(4) 0.2989(3) 0.0647(12) Uani 1 1 d . . . . .
H36 H -0.160837 0.029416 0.252276 0.078 Uiso 1 1 calc R U . . .
C37 C -0.0926(4) -0.0622(3) 0.3123(3) 0.0520(10) Uani 1 1 d . . . . .
H37 H -0.171246 -0.117298 0.275253 0.062 Uiso 1 1 calc R U . . .
C38 C 0.0170(3) -0.0683(3) 0.3804(2) 0.0423(8) Uani 1 1 d . . . . .
H38 H 0.011889 -0.127643 0.390860 0.051 Uiso 1 1 calc R U . . .
C41 C -0.0896(9) 0.4574(7) -0.0147(7) 0.076(4) Uani 0.5 1 d G . P B -1
C42 C -0.0922(8) 0.5522(7) -0.0108(6) 0.075(4) Uani 0.5 1 d G . P B -1
H42 H -0.179099 0.570143 -0.023013 0.091 Uiso 0.5 1 calc R U P B -1
C43 C 0.0323(14) 0.6206(7) 0.0111(7) 0.114(7) Uani 0.5 1 d G . P B -1
H43 H 0.030547 0.685329 0.013776 0.137 Uiso 0.5 1 calc R U P B -1
C44 C 0.1595(9) 0.5943(13) 0.0290(8) 0.109(8) Uani 0.5 1 d G . P B -1
H44 H 0.244607 0.641040 0.043942 0.131 Uiso 0.5 1 calc R U P B -1
C45 C 0.1621(8) 0.4995(15) 0.0251(6) 0.131(9) Uani 0.5 1 d G . P B -1
H45 H 0.249021 0.481564 0.037318 0.157 Uiso 0.5 1 calc R U P B -1
C46 C 0.0376(14) 0.4311(10) 0.0032(6) 0.090(7) Uani 0.5 1 d G . P B -1
H46 H 0.039375 0.366376 0.000529 0.108 Uiso 0.5 1 calc R U P B -1
C47 C -0.2221(16) 0.3818(11) -0.0367(13) 0.086(4) Uani 0.5 1 d . . P B -1
H47A H -0.198261 0.326900 -0.020601 0.129 Uiso 0.5 1 calc R U P B -1
H47B H -0.273912 0.356004 -0.105630 0.129 Uiso 0.5 1 calc R U P B -1
H47C H -0.280344 0.413401 0.001815 0.129 Uiso 0.5 1 calc R U P B -1
C51 C -0.082(2) 0.0667(17) 0.0058(19) 0.086(9) Uani 0.25 1 d DG U P C -2
C52 C -0.058(2) -0.004(2) -0.0730(12) 0.068(14) Uani 0.25 1 d G U P C -2
H52 H -0.106267 -0.013048 -0.136826 0.082 Uiso 0.25 1 calc R U P C -2
C53 C 0.036(2) -0.0606(15) -0.0584(12) 0.081(8) Uani 0.25 1 d G U P C -2
H53 H 0.052576 -0.108712 -0.112295 0.097 Uiso 0.25 1 calc R U P C -2
C54 C 0.107(2) -0.0469(18) 0.0349(16) 0.071(9) Uani 0.25 1 d G U P C -2
H54 H 0.171520 -0.085754 0.044906 0.085 Uiso 0.25 1 calc R U P C -2
C55 C 0.083(3) 0.024(2) 0.1138(10) 0.090(9) Uani 0.25 1 d G U P C -2
H55 H 0.131622 0.032868 0.177577 0.109 Uiso 0.25 1 calc R U P C -2
C56 C -0.011(3) 0.0804(15) 0.0992(15) 0.077(8) Uani 0.25 1 d G U P C -2
H56 H -0.027221 0.128533 0.153049 0.093 Uiso 0.25 1 calc R U P C -2
C57 C -0.169(3) 0.141(2) 0.008(2) 0.115(9) Uani 0.25 1 d D U P C -2
H57A H -0.181622 0.170117 0.072230 0.173 Uiso 0.25 1 calc R U P C -2
H57B H -0.260673 0.108268 -0.040884 0.173 Uiso 0.25 1 calc R U P C -2
H57C H -0.121252 0.194423 -0.005491 0.173 Uiso 0.25 1 calc R U P C -2
C61 C 0.954(5) 0.052(2) 0.025(3) 0.075(16) Uani 0.125 1 d DG U P D -3
C62 C 0.916(4) 0.004(3) -0.075(3) 0.045(12) Uani 0.125 1 d G U P D -3
H62 H 0.851803 0.024890 -0.114563 0.054 Uiso 0.125 1 calc R U P D -3
C63 C 0.972(4) -0.075(2) -0.1182(17) 0.055(10) Uani 0.125 1 d G U P D -3
H63 H 0.945804 -0.108336 -0.186657 0.066 Uiso 0.125 1 calc R U P D -3
C64 C 1.066(4) -0.106(2) -0.061(3) 0.062(10) Uani 0.125 1 d G U P D -3
H64 H 1.104037 -0.160191 -0.090100 0.074 Uiso 0.125 1 calc R U P D -3
C65 C 1.104(4) -0.058(4) 0.039(3) 0.13(4) Uani 0.125 1 d G U P D -3
H65 H 1.168268 -0.078821 0.078551 0.152 Uiso 0.125 1 calc R U P D -3
C66 C 1.048(5) 0.021(4) 0.0822(18) 0.06(2) Uani 0.125 1 d G U P D -3
H66 H 1.074270 0.054406 0.150646 0.075 Uiso 0.125 1 calc R U P D -3
C67 C 0.898(4) 0.127(2) 0.097(2) 0.063(9) Uani 0.125 1 d D U P D -3
H67A H 0.933286 0.127192 0.161583 0.094 Uiso 0.125 1 calc R U P D -3
H67B H 0.794905 0.107274 0.075932 0.094 Uiso 0.125 1 calc R U P D -3
H67C H 0.928963 0.193881 0.100493 0.094 Uiso 0.125 1 calc R U P D -3

loop_
_atom_site_aniso_label
_atom_site_aniso_U_11
_atom_site_aniso_U_22
_atom_site_aniso_U_33
_atom_site_aniso_U_23
_atom_site_aniso_U_13
_atom_site_aniso_U_12
Al1 0.0324(4) 0.0336(5) 0.0246(4) 0.0102(3) 0.0097(3) 0.0096(3)
O1 0.0448(12) 0.0337(12) 0.0288(10) 0.0123(9) 0.0158(9) 0.0151(9)
N1 0.0350(13) 0.0314(14) 0.0294(12) 0.0111(11) 0.0095(10) 0.0125(11)
C1 0.0304(14) 0.0313(16) 0.0279(14) 0.0085(12) 0.0061(11) 0.0066(12)
O2 0.0381(11) 0.0398(13) 0.0302(11) 0.0144(10) 0.0113(9) 0.0068(9)
N2 0.0350(13) 0.0414(16) 0.0285(12) 0.0130(11) 0.0110(10) 0.0122(12)
C2 0.0364(16) 0.0352(17) 0.0314(15) 0.0061(13) 0.0090(12) 0.0114(13)
O3 0.0275(10) 0.0397(12) 0.0284(10) 0.0115(9) 0.0104(8) 0.0118(9)
C3 0.0420(17) 0.0346(18) 0.0335(16) 0.0026(13) 0.0140(13) 0.0107(14)
C4 0.0426(17) 0.0423(19) 0.0294(15) 0.0073(14) 0.0138(13) 0.0057(14)
C5 0.0376(16) 0.0423(19) 0.0306(15) 0.0138(14) 0.0122(12) 0.0098(13)
C6 0.0311(14) 0.0367(17) 0.0294(14) 0.0100(13) 0.0122(12) 0.0093(12)
C7 0.0516(19) 0.0351(18) 0.0374(17) 0.0064(14) 0.0100(14) 0.0184(15)
C8 0.073(3) 0.039(2) 0.065(3) 0.0238(19) 0.023(2) 0.0204(19)
C9 0.067(2) 0.044(2) 0.052(2) 0.0090(18) 0.0016(18) 0.0277(19)
C10 0.080(3) 0.045(2) 0.052(2) 0.0089(18) 0.018(2) 0.032(2)
C11 0.093(3) 0.055(3) 0.040(2) 0.0148(18) 0.037(2) 0.013(2)
C12 0.130(16) 0.092(12) 0.067(12) 0.041(9) 0.061(12) 0.026(13)
C13 0.066(7) 0.134(13) 0.039(6) 0.037(7) 0.013(5) 0.020(7)
C14 0.100(11) 0.089(10) 0.059(8) 0.031(7) 0.052(8) 0.040(8)
C12A 0.098(8) 0.083(7) 0.044(5) 0.034(5) 0.039(6) 0.028(7)
C13A 0.157(11) 0.086(7) 0.031(3) 0.016(4) 0.022(4) -0.009(6)
C14A 0.113(7) 0.099(7) 0.095(7) 0.055(6) 0.085(6) 0.056(6)
C15 0.0395(16) 0.0417(19) 0.0345(16) 0.0156(14) 0.0145(13) 0.0179(14)
C16 0.0396(16) 0.047(2) 0.0290(15) 0.0145(14) 0.0111(12) 0.0126(14)
C17 0.0375(16) 0.0407(19) 0.0340(16) 0.0136(14) 0.0082(13) 0.0105(14)
C18 0.0383(16) 0.0376(18) 0.0408(17) 0.0160(14) 0.0137(13) 0.0109(14)
C19 0.0389(17) 0.041(2) 0.0395(17) 0.0116(15) 0.0068(14) 0.0063(14)
C20 0.0417(18) 0.0382(19) 0.057(2) 0.0177(16) 0.0167(16) 0.0121(15)
C21 0.0423(18) 0.043(2) 0.057(2) 0.0277(17) 0.0193(16) 0.0128(15)
C22 0.0413(17) 0.045(2) 0.0447(18) 0.0237(16) 0.0180(14) 0.0121(15)
C23 0.0364(16) 0.0375(18) 0.0373(16) 0.0149(14) 0.0159(13) 0.0106(13)
C24 0.051(2) 0.057(2) 0.046(2) 0.0300(18) 0.0125(16) 0.0078(17)
C25 0.068(3) 0.061(3) 0.058(2) 0.040(2) 0.0051(19) 0.000(2)
C26 0.048(2) 0.065(3) 0.061(2) 0.040(2) 0.0041(17) 0.0036(18)
C27 0.073(3) 0.060(3) 0.044(2) 0.0261(19) 0.0163(18) -0.001(2)
C28 0.053(2) 0.033(2) 0.073(3) 0.0173(19) 0.0116(19) 0.0087(16)
C29 0.085(4) 0.047(3) 0.174(7) -0.001(4) 0.050(4) 0.016(3)
C30 0.059(3) 0.055(3) 0.111(4) 0.034(3) -0.011(3) -0.001(2)
C31 0.138(6) 0.054(3) 0.102(5) 0.034(3) 0.014(4) -0.020(3)
C32 0.0357(16) 0.0440(19) 0.0281(15) 0.0100(13) 0.0122(12) 0.0096(13)
C33 0.0287(14) 0.0378(17) 0.0311(15) 0.0074(13) 0.0121(11) 0.0097(12)
C34 0.0405(18) 0.043(2) 0.052(2) 0.0160(16) 0.0147(15) 0.0097(15)
C35 0.057(2) 0.071(3) 0.089(3) 0.049(3) 0.020(2) 0.026(2)
C36 0.039(2) 0.102(4) 0.059(2) 0.040(3) 0.0099(17) 0.024(2)
C37 0.0315(17) 0.073(3) 0.0408(18) 0.0138(19) 0.0123(14) 0.0046(16)
C38 0.0340(16) 0.050(2) 0.0360(16) 0.0094(15) 0.0133(13) 0.0087(14)
C41 0.086(8) 0.097(10) 0.040(5) 0.009(6) 0.022(6) 0.058(8)
C42 0.053(10) 0.101(10) 0.054(7) 0.009(6) 0.011(6) 0.036(7)
C43 0.078(10) 0.165(18) 0.051(6) 0.005(8) 0.013(6) 0.001(10)
C44 0.078(12) 0.139(19) 0.064(9) 0.001(11) 0.029(10) -0.014(12)
C45 0.065(9) 0.21(2) 0.062(8) -0.011(11) 0.018(7) 0.067(12)
C46 0.087(14) 0.135(15) 0.056(7) 0.026(9) 0.023(7) 0.086(13)
C47 0.088(11) 0.075(9) 0.068(7) 0.003(6) 0.020(8) 0.012(8)
C51 0.088(12) 0.085(12) 0.082(12) 0.037(9) 0.023(9) 0.008(8)
C52 0.072(16) 0.068(15) 0.066(16) 0.036(9) 0.011(9) 0.013(9)
C53 0.082(11) 0.082(12) 0.076(11) 0.030(9) 0.027(9) 0.012(8)
C54 0.078(12) 0.084(13) 0.058(11) 0.042(9) 0.021(8) 0.011(7)
C55 0.090(12) 0.096(12) 0.090(12) 0.041(9) 0.032(9) 0.021(8)
C56 0.073(11) 0.077(11) 0.083(11) 0.040(8) 0.021(9) 0.005(8)
C57 0.131(17) 0.105(16) 0.112(16) 0.054(13) 0.023(13) 0.030(13)
C61 0.078(18) 0.072(18) 0.076(18) 0.033(11) 0.019(11) 0.014(10)
C62 0.046(14) 0.041(15) 0.045(15) 0.020(10) -0.001(8) 0.023(9)
C63 0.058(13) 0.052(13) 0.054(12) 0.030(9) 0.006(9) 0.011(9)
C64 0.059(13) 0.062(14) 0.064(13) 0.023(10) 0.026(10) 0.009(9)
C65 0.13(4) 0.13(4) 0.12(4) 0.05(2) 0.037(16) 0.029(14)
C66 0.06(2) 0.06(2) 0.06(2) 0.027(12) 0.019(12) 0.011(11)
C67 0.063(16) 0.035(13) 0.080(17) 0.025(13) 0.000(13) 0.014(12)

loop_
_atom_type_symbol
_atom_type_description
_atom_type_scat_dispersion_real
_atom_type_scat_dispersion_imag
_atom_type_scat_source
C C 0.0181 0.0091 'International Tables Vol C Tables 4.2.6.8 and 6.1.1.4'
H H 0.0000 0.0000 'International Tables Vol C Tables 4.2.6.8 and 6.1.1.4'
N N 0.0311 0.0180 'International Tables Vol C Tables 4.2.6.8 and 6.1.1.4'
O O 0.0492 0.0322 'International Tables Vol C Tables 4.2.6.8 and 6.1.1.4'
Al Al 0.2130 0.2455 'International Tables Vol C Tables 4.2.6.8 and 6.1.1.4'

loop_
_geom_angle_atom_site_label_1
_geom_angle_atom_site_label_2
_geom_angle_atom_site_label_3
_geom_angle
_geom_angle_site_symmetry_1
_geom_angle_site_symmetry_3
_geom_angle_publ_flag
O2 Al1 O1 92.95(10) . . ?
O2 Al1 O3 102.30(10) . . ?
O1 Al1 O3 96.02(10) . . ?
O2 Al1 O3 94.08(10) . 2_656 ?
O1 Al1 O3 171.63(11) . 2_656 ?
O3 Al1 O3 78.05(10) . 2_656 ?
O2 Al1 N2 90.30(11) . . ?
O1 Al1 N2 92.09(11) . . ?
O3 Al1 N2 164.59(12) . . ?
O3 Al1 N2 92.40(10) 2_656 . ?
O2 Al1 N1 166.54(11) . . ?
O1 Al1 N1 83.36(10) . . ?
O3 Al1 N1 90.98(10) . . ?
O3 Al1 N1 90.77(10) 2_656 . ?
N2 Al1 N1 76.95(11) . . ?
O2 Al1 Al1 100.53(8) . 2_656 ?
O1 Al1 Al1 134.89(9) . 2_656 ?
O3 Al1 Al1 39.14(6) . 2_656 ?
O3 Al1 Al1 38.90(6) 2_656 2_656 ?
N2 Al1 Al1 130.23(9) . 2_656 ?
N1 Al1 Al1 91.12(9) . 2_656 ?
C1 O1 Al1 117.27(19) . . ?
C6 N1 C15 113.6(2) . . ?
C6 N1 Al1 105.50(19) . . ?
C15 N1 Al1 107.35(19) . . ?
C6 N1 H1 110(3) . . ?
C15 N1 H1 119(3) . . ?
Al1 N1 H1 100(3) . . ?
O1 C1 C6 118.3(3) . . ?
O1 C1 C2 123.1(3) . . ?
C6 C1 C2 118.6(3) . . ?
C23 O2 Al1 126.5(2) . . ?
C17 N2 C16 118.1(3) . . ?
C17 N2 Al1 122.3(2) . . ?
C16 N2 Al1 118.2(2) . . ?
C3 C2 C1 117.2(3) . . ?
C3 C2 C7 121.9(3) . . ?
C1 C2 C7 121.0(3) . . ?
C32 O3 Al1 122.59(18) . . ?
C32 O3 Al1 121.9(2) . 2_656 ?
Al1 O3 Al1 101.95(10) . 2_656 ?
C4 C3 C2 124.4(3) . . ?
C4 C3 H3 117.8 . . ?
C2 C3 H3 117.8 . . ?
C5 C4 C3 117.4(3) . . ?
C5 C4 C11 121.8(3) . . ?
C3 C4 C11 120.7(3) . . ?
C6 C5 C4 119.9(3) . . ?
C6 C5 H5 120.0 . . ?
C4 C5 H5 120.0 . . ?
C5 C6 C1 122.5(3) . . ?
C5 C6 N1 123.3(3) . . ?
C1 C6 N1 114.2(3) . . ?
C8 C7 C10 108.0(3) . . ?
C8 C7 C9 109.5(3) . . ?
C10 C7 C9 107.4(3) . . ?
C8 C7 C2 110.4(3) . . ?
C10 C7 C2 111.9(3) . . ?
C9 C7 C2 109.6(3) . . ?
C7 C8 H8A 109.5 . . ?
C7 C8 H8B 109.5 . . ?
H8A C8 H8B 109.5 . . ?
C7 C8 H8C 109.5 . . ?
H8A C8 H8C 109.5 . . ?
H8B C8 H8C 109.5 . . ?
C7 C9 H9A 109.5 . . ?
C7 C9 H9B 109.5 . . ?
H9A C9 H9B 109.5 . . ?
C7 C9 H9C 109.5 . . ?
H9A C9 H9C 109.5 . . ?
H9B C9 H9C 109.5 . . ?
C7 C10 H10A 109.5 . . ?
C7 C10 H10B 109.5 . . ?
H10A C10 H10B 109.5 . . ?
C7 C10 H10C 109.5 . . ?
H10A C10 H10C 109.5 . . ?
H10B C10 H10C 109.5 . . ?
C12A C11 C13A 116.0(8) . . ?
C14 C11 C4 118.8(7) . . ?
C12A C11 C4 113.2(6) . . ?
C13A C11 C4 110.6(5) . . ?
C14 C11 C12 113.8(11) . . ?
C4 C11 C12 112.8(10) . . ?
C12A C11 C14A 104.9(6) . . ?
C13A C11 C14A 107.1(7) . . ?
C4 C11 C14A 103.8(4) . . ?
C14 C11 C13 104.6(9) . . ?
C4 C11 C13 103.8(5) . . ?
C12 C11 C13 100.4(12) . . ?
C11 C12 H12A 109.5 . . ?
C11 C12 H12B 109.5 . . ?
H12A C12 H12B 109.5 . . ?
C11 C12 H12C 109.5 . . ?
H12A C12 H12C 109.5 . . ?
H12B C12 H12C 109.5 . . ?
C11 C13 H13A 109.5 . . ?
C11 C13 H13B 109.5 . . ?
H13A C13 H13B 109.5 . . ?
C11 C13 H13C 109.5 . . ?
H13A C13 H13C 109.5 . . ?
H13B C13 H13C 109.5 . . ?
C11 C14 H14A 109.5 . . ?
C11 C14 H14B 109.5 . . ?
H14A C14 H14B 109.5 . . ?
C11 C14 H14C 109.5 . . ?
H14A C14 H14C 109.5 . . ?
H14B C14 H14C 109.5 . . ?
C11 C12A H12D 109.5 . . ?
C11 C12A H12E 109.5 . . ?
H12D C12A H12E 109.5 . . ?
C11 C12A H12F 109.5 . . ?
H12D C12A H12F 109.5 . . ?
H12E C12A H12F 109.5 . . ?
C11 C13A H13D 109.5 . . ?
C11 C13A H13E 109.5 . . ?
H13D C13A H13E 109.5 . . ?
C11 C13A H13F 109.5 . . ?
H13D C13A H13F 109.5 . . ?
H13E C13A H13F 109.5 . . ?
C11 C14A H14D 109.5 . . ?
C11 C14A H14E 109.5 . . ?
H14D C14A H14E 109.5 . . ?
C11 C14A H14F 109.5 . . ?
H14D C14A H14F 109.5 . . ?
H14E C14A H14F 109.5 . . ?
N1 C15 C16 107.8(3) . . ?
N1 C15 H15A 110.1 . . ?
C16 C15 H15A 110.1 . . ?
N1 C15 H15B 110.1 . . ?
C16 C15 H15B 110.1 . . ?
H15A C15 H15B 108.5 . . ?
N2 C16 C15 108.0(3) . . ?
N2 C16 H16A 110.1 . . ?
C15 C16 H16A 110.1 . . ?
N2 C16 H16B 110.1 . . ?
C15 C16 H16B 110.1 . . ?
H16A C16 H16B 108.4 . . ?
N2 C17 C18 124.9(3) . . ?
N2 C17 H17 117.6 . . ?
C18 C17 H17 117.6 . . ?
C23 C18 C19 121.7(3) . . ?
C23 C18 C17 123.5(3) . . ?
C19 C18 C17 114.9(3) . . ?
C20 C19 C18 121.3(3) . . ?
C20 C19 H19 119.3 . . ?
C18 C19 H19 119.3 . . ?
C19 C20 C21 116.3(3) . . ?
C19 C20 C28 122.0(4) . . ?
C21 C20 C28 121.6(4) . . ?
C22 C21 C20 125.2(3) . . ?
C22 C21 H21 117.4 . . ?
C20 C21 H21 117.4 . . ?
C21 C22 C23 118.3(3) . . ?
C21 C22 C24 120.8(3) . . ?
C23 C22 C24 120.9(3) . . ?
O2 C23 C18 121.3(3) . . ?
O2 C23 C22 121.5(3) . . ?
C18 C23 C22 117.2(3) . . ?
C26 C24 C27 111.0(4) . . ?
C26 C24 C22 109.7(3) . . ?
C27 C24 C22 109.5(3) . . ?
C26 C24 C25 107.1(3) . . ?
C27 C24 C25 107.6(3) . . ?
C22 C24 C25 112.1(3) . . ?
C24 C25 H25A 109.5 . . ?
C24 C25 H25B 109.5 . . ?
H25A C25 H25B 109.5 . . ?
C24 C25 H25C 109.5 . . ?
H25A C25 H25C 109.5 . . ?
H25B C25 H25C 109.5 . . ?
C24 C26 H26A 109.5 . . ?
C24 C26 H26B 109.5 . . ?
H26A C26 H26B 109.5 . . ?
C24 C26 H26C 109.5 . . ?
H26A C26 H26C 109.5 . . ?
H26B C26 H26C 109.5 . . ?
C24 C27 H27A 109.5 . . ?
C24 C27 H27B 109.5 . . ?
H27A C27 H27B 109.5 . . ?
C24 C27 H27C 109.5 . . ?
H27A C27 H27C 109.5 . . ?
H27B C27 H27C 109.5 . . ?
C30 C28 C31 108.0(4) . . ?
C30 C28 C29 108.8(5) . . ?
C31 C28 C29 107.7(5) . . ?
C30 C28 C20 111.8(4) . . ?
C31 C28 C20 112.6(4) . . ?
C29 C28 C20 107.7(4) . . ?
C28 C29 H29A 109.5 . . ?
C28 C29 H29B 109.5 . . ?
H29A C29 H29B 109.5 . . ?
C28 C29 H29C 109.5 . . ?
H29A C29 H29C 109.5 . . ?
H29B C29 H29C 109.5 . . ?
C28 C30 H30A 109.5 . . ?
C28 C30 H30B 109.5 . . ?
H30A C30 H30B 109.5 . . ?
C28 C30 H30C 109.5 . . ?
H30A C30 H30C 109.5 . . ?
H30B C30 H30C 109.5 . . ?
C28 C31 H31A 109.5 . . ?
C28 C31 H31B 109.5 . . ?
H31A C31 H31B 109.5 . . ?
C28 C31 H31C 109.5 . . ?
H31A C31 H31C 109.5 . . ?
H31B C31 H31C 109.5 . . ?
O3 C32 C33 113.7(2) . . ?
O3 C32 H32A 108.8 . . ?
C33 C32 H32A 108.8 . . ?
O3 C32 H32B 108.8 . . ?
C33 C32 H32B 108.8 . . ?
H32A C32 H32B 107.7 . . ?
C34 C33 C38 118.7(3) . . ?
C34 C33 C32 120.2(3) . . ?
C38 C33 C32 121.0(3) . . ?
C33 C34 C35 120.1(4) . . ?
C33 C34 H34 119.9 . . ?
C35 C34 H34 119.9 . . ?
C36 C35 C34 120.3(4) . . ?
C36 C35 H35 119.8 . . ?
C34 C35 H35 119.8 . . ?
C37 C36 C35 120.3(4) . . ?
C37 C36 H36 119.9 . . ?
C35 C36 H36 119.9 . . ?
C36 C37 C38 119.1(4) . . ?
C36 C37 H37 120.4 . . ?
C38 C37 H37 120.4 . . ?
C37 C38 C33 121.4(4) . . ?
C37 C38 H38 119.3 . . ?
C33 C38 H38 119.3 . . ?
C42 C41 C46 120.0 . . ?
C42 C41 C47 121.5(12) . . ?
C46 C41 C47 118.5(12) . . ?
C43 C42 C41 120.0 . . ?
C43 C42 H42 120.0 . . ?
C41 C42 H42 120.0 . . ?
C44 C43 C42 120.0 . . ?
C44 C43 H43 120.0 . . ?
C42 C43 H43 120.0 . . ?
C43 C44 C45 120.0 . . ?
C43 C44 H44 120.0 . . ?
C45 C44 H44 120.0 . . ?
C46 C45 C44 120.0 . . ?
C46 C45 H45 120.0 . . ?
C44 C45 H45 120.0 . . ?
C45 C46 C41 120.0 . . ?
C45 C46 H46 120.0 . . ?
C41 C46 H46 120.0 . . ?
C41 C47 H47A 109.5 . . ?
C41 C47 H47B 109.5 . . ?
H47A C47 H47B 109.5 . . ?
C41 C47 H47C 109.5 . . ?
H47A C47 H47C 109.5 . . ?
H47B C47 H47C 109.5 . . ?
C52 C51 C56 120.0 . . ?
C52 C51 C57 129(2) . . ?
C56 C51 C57 111(2) . . ?
C51 C52 C53 120.0 . . ?
C51 C52 H52 120.0 . . ?
C53 C52 H52 120.0 . . ?
C54 C53 C52 120.0 . . ?
C54 C53 H53 120.0 . . ?
C52 C53 H53 120.0 . . ?
C53 C54 C55 120.0 . . ?
C53 C54 H54 120.0 . . ?
C55 C54 H54 120.0 . . ?
C54 C55 C56 120.0 . . ?
C54 C55 H55 120.0 . . ?
C56 C55 H55 120.0 . . ?
C55 C56 C51 120.0 . . ?
C55 C56 H56 120.0 . . ?
C51 C56 H56 120.0 . . ?
C51 C57 H57A 109.5 . . ?
C51 C57 H57B 109.5 . . ?
H57A C57 H57B 109.5 . . ?
C51 C57 H57C 109.5 . . ?
H57A C57 H57C 109.5 . . ?
H57B C57 H57C 109.5 . . ?
C62 C61 C66 120.0 . . ?
C62 C61 C67 135(4) . . ?
C66 C61 C67 104(4) . . ?
C61 C62 C63 120.0 . . ?
C61 C62 H62 120.0 . . ?
C63 C62 H62 120.0 . . ?
C64 C63 C62 120.0 . . ?
C64 C63 H63 120.0 . . ?
C62 C63 H63 120.0 . . ?
C63 C64 C65 120.0 . . ?
C63 C64 H64 120.0 . . ?
C65 C64 H64 120.0 . . ?
C66 C65 C64 120.0 . . ?
C66 C65 H65 120.0 . . ?
C64 C65 H65 120.0 . . ?
C65 C66 C61 120.0 . . ?
C65 C66 H66 120.0 . . ?
C61 C66 H66 120.0 . . ?
C61 C67 H67A 109.5 . . ?
C61 C67 H67B 109.5 . . ?
H67A C67 H67B 109.5 . . ?
C61 C67 H67C 109.5 . . ?
H67A C67 H67C 109.5 . . ?
H67B C67 H67C 109.5 . . ?

loop_
_geom_bond_atom_site_label_1
_geom_bond_atom_site_label_2
_geom_bond_distance
_geom_bond_site_symmetry_2
_geom_bond_publ_flag
Al1 O2 1.832(2) . ?
Al1 O1 1.834(2) . ?
Al1 O3 1.894(2) . ?
Al1 O3 1.903(2) 2_656 ?
Al1 N2 2.027(3) . ?
Al1 N1 2.122(3) . ?
Al1 Al1 2.9499(19) 2_656 ?
O1 C1 1.330(4) . ?
N1 C6 1.458(4) . ?
N1 C15 1.475(4) . ?
N1 H1 0.853(19) . ?
C1 C6 1.406(5) . ?
C1 C2 1.410(4) . ?
O2 C23 1.325(4) . ?
N2 C17 1.287(5) . ?
N2 C16 1.471(4) . ?
C2 C3 1.397(5) . ?
C2 C7 1.534(5) . ?
O3 C32 1.434(3) . ?
C3 C4 1.396(5) . ?
C3 H3 0.9500 . ?
C4 C5 1.386(5) . ?
C4 C11 1.533(4) . ?
C5 C6 1.384(4) . ?
C5 H5 0.9500 . ?
C7 C8 1.524(6) . ?
C7 C10 1.525(5) . ?
C7 C9 1.533(5) . ?
C8 H8A 0.9800 . ?
C8 H8B 0.9800 . ?
C8 H8C 0.9800 . ?
C9 H9A 0.9800 . ?
C9 H9B 0.9800 . ?
C9 H9C 0.9800 . ?
C10 H10A 0.9800 . ?
C10 H10B 0.9800 . ?
C10 H10C 0.9800 . ?
C11 C14 1.412(13) . ?
C11 C12A 1.457(17) . ?
C11 C13A 1.466(10) . ?
C11 C12 1.55(3) . ?
C11 C14A 1.649(10) . ?
C11 C13 1.728(14) . ?
C12 H12A 0.9800 . ?
C12 H12B 0.9800 . ?
C12 H12C 0.9800 . ?
C13 H13A 0.9800 . ?
C13 H13B 0.9800 . ?
C13 H13C 0.9800 . ?
C14 H14A 0.9800 . ?
C14 H14B 0.9800 . ?
C14 H14C 0.9800 . ?
C12A H12D 0.9800 . ?
C12A H12E 0.9800 . ?
C12A H12F 0.9800 . ?
C13A H13D 0.9800 . ?
C13A H13E 0.9800 . ?
C13A H13F 0.9800 . ?
C14A H14D 0.9800 . ?
C14A H14E 0.9800 . ?
C14A H14F 0.9800 . ?
C15 C16 1.512(5) . ?
C15 H15A 0.9900 . ?
C15 H15B 0.9900 . ?
C16 H16A 0.9900 . ?
C16 H16B 0.9900 . ?
C17 C18 1.441(5) . ?
C17 H17 0.9500 . ?
C18 C23 1.410(5) . ?
C18 C19 1.412(5) . ?
C19 C20 1.376(5) . ?
C19 H19 0.9500 . ?
C20 C21 1.393(5) . ?
C20 C28 1.529(5) . ?
C21 C22 1.386(5) . ?
C21 H21 0.9500 . ?
C22 C23 1.425(5) . ?
C22 C24 1.537(5) . ?
C24 C26 1.529(5) . ?
C24 C27 1.532(6) . ?
C24 C25 1.544(5) . ?
C25 H25A 0.9800 . ?
C25 H25B 0.9800 . ?
C25 H25C 0.9800 . ?
C26 H26A 0.9800 . ?
C26 H26B 0.9800 . ?
C26 H26C 0.9800 . ?
C27 H27A 0.9800 . ?
C27 H27B 0.9800 . ?
C27 H27C 0.9800 . ?
C28 C30 1.511(6) . ?
C28 C31 1.521(7) . ?
C28 C29 1.523(6) . ?
C29 H29A 0.9800 . ?
C29 H29B 0.9800 . ?
C29 H29C 0.9800 . ?
C30 H30A 0.9800 . ?
C30 H30B 0.9800 . ?
C30 H30C 0.9800 . ?
C31 H31A 0.9800 . ?
C31 H31B 0.9800 . ?
C31 H31C 0.9800 . ?
C32 C33 1.500(4) . ?
C32 H32A 0.9900 . ?
C32 H32B 0.9900 . ?
C33 C34 1.379(5) . ?
C33 C38 1.387(5) . ?
C34 C35 1.384(6) . ?
C34 H34 0.9500 . ?
C35 C36 1.382(7) . ?
C35 H35 0.9500 . ?
C36 C37 1.370(7) . ?
C36 H36 0.9500 . ?
C37 C38 1.384(5) . ?
C37 H37 0.9500 . ?
C38 H38 0.9500 . ?
C41 C42 1.3900 . ?
C41 C46 1.3900 . ?
C41 C47 1.506(17) . ?
C42 C43 1.3900 . ?
C42 H42 0.9500 . ?
C43 C44 1.3900 . ?
C43 H43 0.9500 . ?
C44 C45 1.3900 . ?
C44 H44 0.9500 . ?
C45 C46 1.3900 . ?
C45 H45 0.9500 . ?
C46 H46 0.9500 . ?
C47 H47A 0.9800 . ?
C47 H47B 0.9800 . ?
C47 H47C 0.9800 . ?
C51 C52 1.3900 . ?
C51 C56 1.3900 . ?
C51 C57 1.504(18) . ?
C52 C53 1.3900 . ?
C52 H52 0.9500 . ?
C53 C54 1.3900 . ?
C53 H53 0.9500 . ?
C54 C55 1.3900 . ?
C54 H54 0.9500 . ?
C55 C56 1.3900 . ?
C55 H55 0.9500 . ?
C56 H56 0.9500 . ?
C57 H57A 0.9800 . ?
C57 H57B 0.9800 . ?
C57 H57C 0.9800 . ?
C61 C62 1.3900 . ?
C61 C66 1.3900 . ?
C61 C67 1.549(19) . ?
C62 C63 1.3900 . ?
C62 H62 0.9500 . ?
C63 C64 1.3900 . ?
C63 H63 0.9500 . ?
C64 C65 1.3900 . ?
C64 H64 0.9500 . ?
C65 C66 1.3900 . ?
C65 H65 0.9500 . ?
C66 H66 0.9500 . ?
C67 H67A 0.9800 . ?
C67 H67B 0.9800 . ?
C67 H67C 0.9800 . ?

loop_
_geom_torsion_atom_site_label_1
_geom_torsion_atom_site_label_2
_geom_torsion_atom_site_label_3
_geom_torsion_atom_site_label_4
_geom_torsion
_geom_torsion_site_symmetry_1
_geom_torsion_site_symmetry_2
_geom_torsion_site_symmetry_3
_geom_torsion_site_symmetry_4
_geom_torsion_publ_flag
O2 Al1 O1 C1 -155.9(2) . . . . ?
O3 Al1 O1 C1 101.4(2) . . . . ?
N2 Al1 O1 C1 -65.5(2) . . . . ?
N1 Al1 O1 C1 11.1(2) . . . . ?
Al1 Al1 O1 C1 96.0(2) 2_656 . . . ?
Al1 O1 C1 C6 -11.4(4) . . . . ?
Al1 O1 C1 C2 169.3(2) . . . . ?
O1 Al1 O2 C23 54.2(3) . . . . ?
O3 Al1 O2 C23 151.0(2) . . . . ?
O3 Al1 O2 C23 -130.3(2) 2_656 . . . ?
N2 Al1 O2 C23 -37.9(3) . . . . ?
N1 Al1 O2 C23 -19.4(6) . . . . ?
Al1 Al1 O2 C23 -169.0(2) 2_656 . . . ?
O1 C1 C2 C3 179.5(3) . . . . ?
C6 C1 C2 C3 0.3(4) . . . . ?
O1 C1 C2 C7 0.6(5) . . . . ?
C6 C1 C2 C7 -178.7(3) . . . . ?
O2 Al1 O3 C32 -127.4(2) . . . . ?
O1 Al1 O3 C32 -33.0(2) . . . . ?
O3 Al1 O3 C32 141.0(3) 2_656 . . . ?
N2 Al1 O3 C32 88.4(4) . . . . ?
N1 Al1 O3 C32 50.4(2) . . . . ?
Al1 Al1 O3 C32 141.0(3) 2_656 . . . ?
O2 Al1 O3 Al1 91.63(11) . . . 2_656 ?
O1 Al1 O3 Al1 -174.01(11) . . . 2_656 ?
O3 Al1 O3 Al1 0.0 2_656 . . 2_656 ?
N2 Al1 O3 Al1 -52.6(4) . . . 2_656 ?
N1 Al1 O3 Al1 -90.58(11) . . . 2_656 ?
C1 C2 C3 C4 -0.6(5) . . . . ?
C7 C2 C3 C4 178.3(3) . . . . ?
C2 C3 C4 C5 0.9(5) . . . . ?
C2 C3 C4 C11 178.9(4) . . . . ?
C3 C4 C5 C6 -0.9(5) . . . . ?
C11 C4 C5 C6 -178.9(3) . . . . ?
C4 C5 C6 C1 0.7(5) . . . . ?
C4 C5 C6 N1 177.8(3) . . . . ?
O1 C1 C6 C5 -179.6(3) . . . . ?
C2 C1 C6 C5 -0.3(5) . . . . ?
O1 C1 C6 N1 3.0(4) . . . . ?
C2 C1 C6 N1 -177.7(3) . . . . ?
C15 N1 C6 C5 -54.9(4) . . . . ?
Al1 N1 C6 C5 -172.2(3) . . . . ?
C15 N1 C6 C1 122.4(3) . . . . ?
Al1 N1 C6 C1 5.1(3) . . . . ?
C3 C2 C7 C8 122.7(4) . . . . ?
C1 C2 C7 C8 -58.4(4) . . . . ?
C3 C2 C7 C10 2.4(5) . . . . ?
C1 C2 C7 C10 -178.8(3) . . . . ?
C3 C2 C7 C9 -116.6(4) . . . . ?
C1 C2 C7 C9 62.2(4) . . . . ?
C5 C4 C11 C14 -169.9(9) . . . . ?
C3 C4 C11 C14 12.2(11) . . . . ?
C5 C4 C11 C12A -7.2(8) . . . . ?
C3 C4 C11 C12A 174.8(6) . . . . ?
C5 C4 C11 C13A 124.9(7) . . . . ?
C3 C4 C11 C13A -53.0(8) . . . . ?
C5 C4 C11 C12 -33.0(12) . . . . ?
C3 C4 C11 C12 149.0(12) . . . . ?
C5 C4 C11 C14A -120.5(5) . . . . ?
C3 C4 C11 C14A 61.6(6) . . . . ?
C5 C4 C11 C13 74.6(8) . . . . ?
C3 C4 C11 C13 -103.3(8) . . . . ?
C6 N1 C15 C16 -65.6(3) . . . . ?
Al1 N1 C15 C16 50.7(3) . . . . ?
C17 N2 C16 C15 173.7(3) . . . . ?
Al1 N2 C16 C15 7.3(3) . . . . ?
N1 C15 C16 N2 -37.7(3) . . . . ?
C16 N2 C17 C18 -175.4(3) . . . . ?
Al1 N2 C17 C18 -9.7(4) . . . . ?
N2 C17 C18 C23 -7.0(5) . . . . ?
N2 C17 C18 C19 171.0(3) . . . . ?
C23 C18 C19 C20 1.6(5) . . . . ?
C17 C18 C19 C20 -176.4(3) . . . . ?
C18 C19 C20 C21 -2.3(5) . . . . ?
C18 C19 C20 C28 174.5(3) . . . . ?
C19 C20 C21 C22 1.0(5) . . . . ?
C28 C20 C21 C22 -175.8(3) . . . . ?
C20 C21 C22 C23 1.0(5) . . . . ?
C20 C21 C22 C24 -179.5(3) . . . . ?
Al1 O2 C23 C18 32.6(4) . . . . ?
Al1 O2 C23 C22 -149.0(2) . . . . ?
C19 C18 C23 O2 178.9(3) . . . . ?
C17 C18 C23 O2 -3.3(5) . . . . ?
C19 C18 C23 C22 0.5(4) . . . . ?
C17 C18 C23 C22 178.3(3) . . . . ?
C21 C22 C23 O2 179.9(3) . . . . ?
C24 C22 C23 O2 0.3(5) . . . . ?
C21 C22 C23 C18 -1.7(4) . . . . ?
C24 C22 C23 C18 178.8(3) . . . . ?
C21 C22 C24 C26 -122.5(4) . . . . ?
C23 C22 C24 C26 57.0(5) . . . . ?
C21 C22 C24 C27 115.5(4) . . . . ?
C23 C22 C24 C27 -65.0(4) . . . . ?
C21 C22 C24 C25 -3.8(5) . . . . ?
C23 C22 C24 C25 175.8(3) . . . . ?
C19 C20 C28 C30 30.8(6) . . . . ?
C21 C20 C28 C30 -152.6(4) . . . . ?
C19 C20 C28 C31 152.6(4) . . . . ?
C21 C20 C28 C31 -30.8(6) . . . . ?
C19 C20 C28 C29 -88.7(5) . . . . ?
C21 C20 C28 C29 87.9(5) . . . . ?
Al1 O3 C32 C33 129.8(2) . . . . ?
Al1 O3 C32 C33 -96.8(3) 2_656 . . . ?
O3 C32 C33 C34 -63.2(4) . . . . ?
O3 C32 C33 C38 118.4(3) . . . . ?
C38 C33 C34 C35 -0.8(5) . . . . ?
C32 C33 C34 C35 -179.2(3) . . . . ?
C33 C34 C35 C36 -0.7(6) . . . . ?
C34 C35 C36 C37 1.2(7) . . . . ?
C35 C36 C37 C38 -0.1(6) . . . . ?
C36 C37 C38 C33 -1.5(5) . . . . ?
C34 C33 C38 C37 1.9(5) . . . . ?
C32 C33 C38 C37 -179.7(3) . . . . ?
C46 C41 C42 C43 0.0 . . . . ?
C47 C41 C42 C43 179.1(14) . . . . ?
C41 C42 C43 C44 0.0 . . . . ?
C42 C43 C44 C45 0.0 . . . . ?
C43 C44 C45 C46 0.0 . . . . ?
C44 C45 C46 C41 0.0 . . . . ?
C42 C41 C46 C45 0.0 . . . . ?
C47 C41 C46 C45 -179.1(13) . . . . ?
C56 C51 C52 C53 0.0 . . . . ?
C57 C51 C52 C53 175(2) . . . . ?
C51 C52 C53 C54 0.0 . . . . ?
C52 C53 C54 C55 0.0 . . . . ?
C53 C54 C55 C56 0.0 . . . . ?
C54 C55 C56 C51 0.0 . . . . ?
C52 C51 C56 C55 0.0 . . . . ?
C57 C51 C56 C55 -176(2) . . . . ?
C66 C61 C62 C63 0.0 . . . . ?
C67 C61 C62 C63 -167(5) . . . . ?
C61 C62 C63 C64 0.0 . . . . ?
C62 C63 C64 C65 0.0 . . . . ?
C63 C64 C65 C66 0.0 . . . . ?
C64 C65 C66 C61 0.0 . . . . ?
C62 C61 C66 C65 0.0 . . . . ?
C67 C61 C66 C65 170(3) . . . . ?
